data_7213773
loop_
_publ_author_name
'Wang, La-Mei'
'Wang, Yan'
'Fan, Yong'
'Xiao, Li-Na'
'Hu, Yang-Yang'
'Gao, Zhong-Min'
'Zheng, Da-Fang'
'Cui, Xiao-Bing'
'Xu, Ji-Qing'

_publ_section_title
;
 The design, syntheses and characterization of a series of hybrids based
 on polyoxometalates and metal complexes
;
_journal_issue 3
_journal_name_full CrystEngComm
_journal_page_first 430
_journal_paper_doi 10.1039/c3ce41611a
_journal_volume 16
_journal_year 2014
_chemical_formula_sum 'C46 H40 Cd2 Mo12 N8 O50 P V2'
_chemical_formula_weight 3013.81
_chemical_name_systematic
;
?
;
_space_group_IT_number 15
_symmetry_space_group_name_Hall '-C 2yc'
_symmetry_space_group_name_H-M 'C 1 2/c 1'
_atom_sites_solution_hydrogens geom
_atom_sites_solution_primary direct
_atom_sites_solution_secondary difmap
_audit_creation_method SHELXL-97
_cell_angle_alpha 90.00
_cell_angle_beta 118.88(3)
_cell_angle_gamma 90.00
_cell_formula_units_Z 4
_cell_length_a 30.526(6)
_cell_length_b 14.052(3)
_cell_length_c 19.953(4)
_cell_measurement_temperature 293(2)
_cell_volume 7494(3)
_computing_structure_refinement 'SHELXL-97 (Sheldrick, 1997)'
_computing_structure_solution 'SHELXS-97 (Sheldrick, 1990)'
_diffrn_ambient_temperature 293(2)
_diffrn_measured_fraction_theta_full 0.991
_diffrn_measured_fraction_theta_max 0.991
_diffrn_radiation_monochromator graphite
_diffrn_radiation_source 'fine-focus sealed tube'
_diffrn_radiation_type MoK\a
_diffrn_radiation_wavelength 0.71073
_diffrn_reflns_av_R_equivalents 0.0649
_diffrn_reflns_av_sigmaI/netI 0.0589
_diffrn_reflns_limit_h_max 39
_diffrn_reflns_limit_h_min -39
_diffrn_reflns_limit_k_max 16
_diffrn_reflns_limit_k_min -18
_diffrn_reflns_limit_l_max 23
_diffrn_reflns_limit_l_min -25
_diffrn_reflns_number 33376
_diffrn_reflns_theta_full 27.48
_diffrn_reflns_theta_max 27.48
_diffrn_reflns_theta_min 3.05
_exptl_absorpt_coefficient_mu 2.856
_exptl_absorpt_correction_T_max 0.5473
_exptl_absorpt_correction_T_min 0.4525
_exptl_crystal_density_diffrn 2.671
_exptl_crystal_density_method 'not measured'
_exptl_crystal_F_000 5729
_exptl_crystal_size_max 0.33
_exptl_crystal_size_mid 0.26
_exptl_crystal_size_min 0.24
_refine_diff_density_max 1.708
_refine_diff_density_min -1.737
_refine_diff_density_rms 0.224
_refine_ls_extinction_method none
_refine_ls_goodness_of_fit_ref 1.056
_refine_ls_hydrogen_treatment mixed
_refine_ls_matrix_type full
_refine_ls_number_parameters 565
_refine_ls_number_reflns 8516
_refine_ls_number_restraints 6
_refine_ls_restrained_S_all 1.056
_refine_ls_R_factor_all 0.0813
_refine_ls_R_factor_gt 0.0576
_refine_ls_shift/su_max 0.002
_refine_ls_shift/su_mean 0.000
_refine_ls_structure_factor_coef Fsqd
_refine_ls_weighting_details 'calc w=1/[\s^2^(Fo^2^)+(0.0689P)^2^+135.7685P] where P=(Fo^2^+2Fc^2^)/3'
_refine_ls_weighting_scheme calc
_refine_ls_wR_factor_gt 0.1410
_refine_ls_wR_factor_ref 0.1550
_reflns_number_gt 6251
_reflns_number_total 8516
_reflns_threshold_expression >2sigma(I)
_cod_data_source_file c3ce41611a.txt
_cod_data_source_block k
_cod_database_code 7213773

loop_
_symmetry_equiv_pos_as_xyz
'x, y, z'
'-x, y, -z+1/2'
'x+1/2, y+1/2, z'
'-x+1/2, y+1/2, -z+1/2'
'-x, -y, -z'
'x, -y, z-1/2'
'-x+1/2, -y+1/2, -z'
'x+1/2, -y+1/2, z-1/2'

loop_
_atom_site_label
_atom_site_type_symbol
_atom_site_fract_x
_atom_site_fract_y
_atom_site_fract_z
_atom_site_U_iso_or_equiv
_atom_site_adp_type
_atom_site_occupancy
_atom_site_symmetry_multiplicity
_atom_site_calc_flag
_atom_site_refinement_flags
Cd1 Cd 0.06078(2) 0.27458(6) 0.16678(4) 0.03478(19) Uani 1 1 d .
OW2 O 0.0546(3) 0.4382(5) 0.1500(5) 0.0482(19) Uani 1 1 d .
O25 O 0.0645(2) 0.2828(7) 0.2871(4) 0.050(2) Uani 1 1 d .
O24 O -0.0205(2) 0.3012(6) 0.1519(4) 0.0385(16) Uani 1 1 d .
Mo1 Mo 0.21631(3) 0.09909(6) 0.11262(4) 0.02614(18) Uani 1 1 d .
Mo2 Mo 0.30692(3) 0.01988(6) 0.04868(4) 0.02956(19) Uani 1 1 d .
Mo3 Mo 0.38240(3) 0.24133(6) 0.13124(4) 0.02572(18) Uani 1 1 d .
Mo4 Mo 0.29010(3) 0.32087(5) 0.19357(4) 0.02158(16) Uani 1 1 d .
Mo5 Mo 0.17732(3) 0.03465(7) -0.07931(5) 0.0391(2) Uani 1 1 d .
Mo6 Mo 0.33931(3) 0.17285(6) -0.06131(5) 0.0337(2) Uani 1 1 d .
V1 V 0.33210(5) 0.11688(10) 0.20297(7) 0.0218(3) Uani 1 1 d .
P1 P 0.2500 0.2500 0.0000 0.0159(5) Uani 1 2 d S
O1 O 0.2927(4) 0.2946(8) 0.0733(6) 0.018(2) Uani 0.50 1 d P
O2 O 0.2995(4) 0.1961(8) 0.0217(6) 0.020(2) Uani 0.50 1 d P
O3 O 0.2422(4) 0.1436(7) 0.0168(6) 0.017(2) Uani 0.50 1 d P
O4 O 0.2380(4) 0.2493(7) 0.0650(6) 0.017(2) Uani 0.50 1 d P
O5 O 0.3830(4) 0.2154(6) 0.0426(4) 0.070(3) Uani 1 1 d .
O6 O 0.1717(3) 0.1952(5) 0.0925(5) 0.056(2) Uani 1 1 d .
O7 O 0.3301(4) 0.0601(6) -0.0157(4) 0.068(3) Uani 1 1 d .
O8 O 0.3740(3) 0.3689(5) 0.1154(6) 0.062(3) Uani 1 1 d .
O9 O 0.2449(3) -0.0151(9) -0.0248(4) 0.085(4) Uani 1 1 d .
O10 O 0.1812(3) 0.0426(9) 0.0189(4) 0.081(4) Uani 1 1 d .
O11 O 0.2727(2) 0.1805(4) 0.1924(4) 0.0316(14) Uani 1 1 d .
O12 O 0.3590(3) 0.1062(5) 0.1330(4) 0.0415(17) Uani 1 1 d .
O13 O 0.3653(2) 0.0639(5) 0.2834(3) 0.0352(15) Uani 1 1 d .
O14 O 0.3353(3) -0.0838(5) 0.0797(4) 0.0439(18) Uani 1 1 d .
O15 O 0.4420(3) 0.2317(7) 0.1957(4) 0.053(2) Uani 1 1 d .
O16 O 0.3122(3) 0.3418(5) 0.2859(4) 0.0405(17) Uani 1 1 d .
O17 O 0.2047(3) 0.0286(5) 0.1687(4) 0.0412(17) Uani 1 1 d .
O18 O 0.3504(3) 0.2481(5) 0.2002(5) 0.0407(17) Uani 1 1 d .
O19 O 0.2802(2) 0.0400(6) 0.1229(4) 0.0426(18) Uani 1 1 d .
O20 O 0.3794(3) 0.1381(6) -0.0886(5) 0.051(2) Uani 1 1 d .
O21 O 0.1440(3) -0.0618(5) -0.1160(4) 0.0429(17) Uani 1 1 d .
O22 O 0.2245(3) 0.3523(5) 0.1507(5) 0.054(2) Uani 1 1 d .
O23 O 0.3097(3) 0.4252(5) 0.1605(6) 0.061(3) Uani 1 1 d .
N1 N 0.3927(3) 0.1904(6) 0.5217(4) 0.0329(17) Uani 1 1 d .
N2 N 0.1437(3) 0.2519(5) 0.2376(4) 0.0263(15) Uani 1 1 d .
N3 N 0.0334(3) 0.1138(7) 0.1495(4) 0.039(2) Uani 1 1 d .
N4 N 0.0131(3) 0.2456(6) 0.0373(4) 0.0303(17) Uani 1 1 d .
C1 C 0.1642(3) 0.1636(7) 0.2540(5) 0.0302(19) Uani 1 1 d .
H1A H 0.1446 0.1110 0.2290 0.036 Uiso 1 1 calc R
C2 C 0.2141(3) 0.1509(7) 0.3080(5) 0.0295(19) Uani 1 1 d .
H2A H 0.2277 0.0899 0.3183 0.035 Uiso 1 1 calc R
C3 C 0.2437(3) 0.2271(6) 0.3463(5) 0.0244(17) Uani 1 1 d .
C4 C 0.2963(3) 0.2154(6) 0.4057(5) 0.0256(17) Uani 1 1 d .
C5 C 0.3265(3) 0.1429(7) 0.4022(5) 0.030(2) Uani 1 1 d .
H5A H 0.3142 0.1021 0.3603 0.036 Uiso 1 1 calc R
C6 C 0.3742(3) 0.1323(7) 0.4607(5) 0.032(2) Uani 1 1 d .
H6A H 0.3943 0.0841 0.4582 0.039 Uiso 1 1 calc R
C7 C 0.3650(4) 0.2612(7) 0.5281(5) 0.038(2) Uani 1 1 d .
H7A H 0.3786 0.3003 0.5711 0.045 Uiso 1 1 calc R
C8 C 0.3166(4) 0.2755(7) 0.4709(5) 0.036(2) Uani 1 1 d .
H8A H 0.2973 0.3241 0.4751 0.043 Uiso 1 1 calc R
C9 C 0.2222(4) 0.3167(7) 0.3277(6) 0.039(2) Uani 1 1 d .
H9A H 0.2410 0.3705 0.3517 0.046 Uiso 1 1 calc R
C10 C 0.1728(3) 0.3249(7) 0.2734(6) 0.034(2) Uani 1 1 d .
H10A H 0.1591 0.3857 0.2610 0.041 Uiso 1 1 calc R
C11 C 0.0456(4) 0.0462(8) 0.2034(6) 0.044(3) Uani 1 1 d .
H11A H 0.0715 0.0581 0.2525 0.053 Uiso 1 1 calc R
C12 C 0.0211(4) -0.0396(8) 0.1886(7) 0.046(3) Uani 1 1 d .
H12A H 0.0318 -0.0860 0.2266 0.055 Uiso 1 1 calc R
C13 C -0.0182(5) -0.0569(9) 0.1197(7) 0.052(3) Uani 1 1 d .
H13A H -0.0359 -0.1136 0.1109 0.063 Uiso 1 1 calc R
C14 C -0.0327(4) 0.0107(8) 0.0606(6) 0.039(2) Uani 1 1 d .
C15 C -0.0739(4) -0.0001(8) -0.0153(7) 0.045(3) Uani 1 1 d .
H15A H -0.0937 -0.0543 -0.0267 0.054 Uiso 1 1 calc R
C16 C -0.0850(3) 0.0646(8) -0.0705(6) 0.043(3) Uani 1 1 d .
H16A H -0.1116 0.0543 -0.1192 0.051 Uiso 1 1 calc R
C17 C -0.0558(3) 0.1492(8) -0.0545(5) 0.035(2) Uani 1 1 d .
C18 C -0.0643(4) 0.2161(8) -0.1112(6) 0.045(3) Uani 1 1 d .
H18A H -0.0901 0.2074 -0.1610 0.054 Uiso 1 1 calc R
C19 C -0.0338(4) 0.2959(8) -0.0920(6) 0.046(3) Uani 1 1 d .
H19A H -0.0387 0.3405 -0.1294 0.055 Uiso 1 1 calc R
C20 C 0.0039(4) 0.3091(7) -0.0174(6) 0.040(2) Uani 1 1 d .
H20A H 0.0233 0.3640 -0.0052 0.047 Uiso 1 1 calc R
C21 C -0.0156(3) 0.1653(7) 0.0186(5) 0.0281(19) Uani 1 1 d .
C22 C -0.0044(3) 0.0972(7) 0.0786(5) 0.0295(19) Uani 1 1 d .
C23 C 0.0254(3) 0.2923(7) 0.2888(5) 0.030(2) Uani 1 1 d .
OW1 O -0.0410(12) 0.521(2) 0.1163(17) 0.260(12) Uani 1 1 d U

loop_
_atom_site_aniso_label
_atom_site_aniso_U_11
_atom_site_aniso_U_22
_atom_site_aniso_U_33
_atom_site_aniso_U_23
_atom_site_aniso_U_13
_atom_site_aniso_U_12
Cd1 0.0198(3) 0.0450(4) 0.0282(3) -0.0090(3) 0.0026(3) 0.0020(3)
OW2 0.033(4) 0.041(4) 0.070(5) -0.009(4) 0.025(4) -0.007(3)
O25 0.015(3) 0.104(7) 0.025(3) -0.011(4) 0.006(3) 0.001(4)
O24 0.021(3) 0.065(5) 0.026(3) -0.003(3) 0.010(3) -0.001(3)
Mo1 0.0230(4) 0.0334(4) 0.0230(3) 0.0033(3) 0.0118(3) -0.0019(3)
Mo2 0.0376(4) 0.0226(4) 0.0221(3) -0.0016(3) 0.0093(3) 0.0123(3)
Mo3 0.0162(3) 0.0292(4) 0.0252(4) 0.0002(3) 0.0048(3) -0.0017(3)
Mo4 0.0264(4) 0.0184(3) 0.0183(3) -0.0026(3) 0.0095(3) 0.0009(3)
Mo5 0.0367(5) 0.0348(5) 0.0419(5) -0.0128(4) 0.0159(4) -0.0099(4)
Mo6 0.0328(4) 0.0367(5) 0.0362(4) 0.0004(4) 0.0202(4) 0.0053(3)
V1 0.0231(7) 0.0202(7) 0.0179(6) 0.0003(5) 0.0067(5) 0.0035(5)
P1 0.0139(13) 0.0146(13) 0.0152(12) -0.0024(10) 0.0039(10) -0.0003(10)
O1 0.015(5) 0.016(5) 0.020(5) -0.001(4) 0.007(4) 0.000(4)
O2 0.021(6) 0.015(5) 0.024(5) 0.001(4) 0.011(5) 0.000(4)
O3 0.013(5) 0.015(5) 0.024(5) 0.006(4) 0.010(4) 0.002(4)
O4 0.010(5) 0.014(5) 0.025(5) 0.000(4) 0.007(4) 0.000(4)
O5 0.122(8) 0.056(5) 0.033(4) -0.017(4) 0.039(5) -0.049(6)
O6 0.025(4) 0.027(4) 0.080(6) 0.009(4) -0.003(4) -0.001(3)
O7 0.138(9) 0.036(4) 0.031(4) -0.016(3) 0.043(5) -0.042(5)
O8 0.084(6) 0.029(4) 0.121(8) 0.028(5) 0.087(6) 0.020(4)
O9 0.041(5) 0.170(11) 0.031(4) -0.046(6) 0.006(4) 0.027(6)
O10 0.029(4) 0.168(11) 0.034(4) -0.045(6) 0.006(3) 0.012(5)
O11 0.022(3) 0.020(3) 0.052(4) -0.003(3) 0.017(3) 0.001(2)
O12 0.066(5) 0.032(4) 0.039(4) -0.012(3) 0.035(4) -0.014(3)
O13 0.036(4) 0.038(4) 0.023(3) 0.004(3) 0.008(3) 0.010(3)
O14 0.068(5) 0.026(4) 0.037(4) 0.003(3) 0.026(4) 0.020(3)
O15 0.026(4) 0.087(7) 0.036(4) 0.010(4) 0.007(3) 0.001(4)
O16 0.048(4) 0.039(4) 0.026(3) -0.005(3) 0.011(3) 0.014(3)
O17 0.040(4) 0.043(4) 0.034(4) 0.012(3) 0.013(3) -0.009(3)
O18 0.042(4) 0.022(3) 0.072(5) -0.006(3) 0.038(4) -0.001(3)
O19 0.027(3) 0.064(5) 0.034(3) -0.030(3) 0.012(3) -0.006(3)
O20 0.034(4) 0.067(5) 0.061(5) -0.019(4) 0.029(4) -0.002(4)
O21 0.052(5) 0.031(4) 0.049(4) -0.012(3) 0.027(4) -0.021(3)
O22 0.024(4) 0.022(3) 0.074(5) 0.002(4) -0.010(3) 0.002(3)
O23 0.084(6) 0.032(4) 0.116(7) 0.036(4) 0.088(6) 0.031(4)
N1 0.025(4) 0.036(4) 0.032(4) 0.009(3) 0.009(3) 0.001(3)
N2 0.018(3) 0.033(4) 0.027(4) -0.001(3) 0.011(3) 0.000(3)
N3 0.034(5) 0.055(6) 0.027(4) 0.001(4) 0.015(3) 0.001(4)
N4 0.024(4) 0.033(4) 0.031(4) 0.001(3) 0.011(3) 0.004(3)
C1 0.027(5) 0.026(5) 0.031(4) -0.007(4) 0.009(4) -0.009(4)
C2 0.029(5) 0.030(5) 0.028(4) -0.003(4) 0.012(4) 0.000(4)
C3 0.028(4) 0.023(4) 0.021(4) 0.001(3) 0.010(3) 0.001(3)
C4 0.028(4) 0.019(4) 0.028(4) 0.003(3) 0.012(4) -0.002(3)
C5 0.027(5) 0.041(5) 0.019(4) 0.000(4) 0.008(3) 0.006(4)
C6 0.021(4) 0.041(6) 0.031(5) 0.006(4) 0.009(4) 0.004(4)
C7 0.029(5) 0.041(6) 0.025(4) -0.006(4) -0.002(4) -0.006(4)
C8 0.029(5) 0.032(5) 0.036(5) -0.001(4) 0.007(4) 0.007(4)
C9 0.024(5) 0.035(5) 0.043(5) -0.002(4) 0.005(4) -0.001(4)
C10 0.024(5) 0.031(5) 0.043(5) 0.001(4) 0.011(4) 0.009(4)
C11 0.053(7) 0.047(6) 0.031(5) 0.011(5) 0.020(5) 0.013(5)
C12 0.050(7) 0.044(6) 0.062(7) 0.020(5) 0.042(6) 0.011(5)
C13 0.050(7) 0.058(8) 0.069(8) 0.005(6) 0.044(7) 0.000(6)
C14 0.032(5) 0.040(6) 0.051(6) 0.000(5) 0.025(5) 0.000(4)
C15 0.027(5) 0.035(6) 0.071(8) -0.012(5) 0.023(5) -0.008(4)
C16 0.013(4) 0.056(7) 0.041(5) -0.017(5) -0.001(4) 0.000(4)
C17 0.024(5) 0.045(6) 0.027(4) -0.007(4) 0.006(4) 0.007(4)
C18 0.036(6) 0.047(6) 0.038(5) -0.005(5) 0.007(4) 0.008(5)
C19 0.049(7) 0.045(6) 0.038(5) 0.019(5) 0.016(5) 0.011(5)
C20 0.031(5) 0.032(5) 0.046(6) 0.004(5) 0.011(4) -0.002(4)
C21 0.021(4) 0.041(5) 0.021(4) -0.004(4) 0.009(3) 0.000(4)
C22 0.020(4) 0.030(5) 0.038(5) -0.006(4) 0.013(4) 0.002(3)
C23 0.021(4) 0.033(5) 0.025(4) 0.005(4) 0.001(3) 0.003(4)
OW1 0.260(12) 0.260(12) 0.260(12) 0.0002(10) 0.125(6) -0.0001(10)

loop_
_atom_type_symbol
_atom_type_description
_atom_type_scat_dispersion_real
_atom_type_scat_dispersion_imag
_atom_type_scat_source
C C 0.0033 0.0016 'International Tables Vol C Tables 4.2.6.8 and 6.1.1.4'
H H 0.0000 0.0000 'International Tables Vol C Tables 4.2.6.8 and 6.1.1.4'
Cd Cd -0.8075 1.2024 'International Tables Vol C Tables 4.2.6.8 and 6.1.1.4'
Mo Mo -1.6832 0.6857 'International Tables Vol C Tables 4.2.6.8 and 6.1.1.4'
N N 0.0061 0.0033 'International Tables Vol C Tables 4.2.6.8 and 6.1.1.4'
O O 0.0106 0.0060 'International Tables Vol C Tables 4.2.6.8 and 6.1.1.4'
P P 0.1023 0.0942 'International Tables Vol C Tables 4.2.6.8 and 6.1.1.4'
V V 0.3005 0.5294 'International Tables Vol C Tables 4.2.6.8 and 6.1.1.4'

loop_
_geom_angle_atom_site_label_1
_geom_angle_atom_site_label_2
_geom_angle_atom_site_label_3
_geom_angle
_geom_angle_site_symmetry_1
_geom_angle_site_symmetry_3
N2 Cd1 N4 126.1(3) . .
N2 Cd1 OW2 102.7(3) . .
N4 Cd1 OW2 92.9(3) . .
N2 Cd1 O25 83.2(2) . .
N4 Cd1 O25 147.7(3) . .
OW2 Cd1 O25 93.4(3) . .
N2 Cd1 N3 99.6(3) . .
N4 Cd1 N3 71.5(3) . .
OW2 Cd1 N3 157.5(3) . .
O25 Cd1 N3 92.0(3) . .
N2 Cd1 O24 152.9(2) . .
N4 Cd1 O24 80.3(2) . .
OW2 Cd1 O24 79.5(3) . .
O25 Cd1 O24 69.7(2) . .
N3 Cd1 O24 81.9(3) . .
C23 O25 Cd1 118.0(6) . .
C23 O24 Cd1 116.9(5) 2 .
O17 Mo1 O6 102.3(4) . .
O17 Mo1 O10 102.7(5) . .
O6 Mo1 O10 95.2(4) . .
O17 Mo1 O19 101.2(4) . .
O6 Mo1 O19 154.5(4) . .
O10 Mo1 O19 89.2(3) . .
O17 Mo1 O11 100.5(3) . .
O6 Mo1 O11 90.8(3) . .
O10 Mo1 O11 154.1(4) . .
O19 Mo1 O11 75.2(2) . .
O17 Mo1 O3 157.6(4) . .
O6 Mo1 O3 97.2(4) . .
O10 Mo1 O3 64.4(4) . .
O19 Mo1 O3 62.2(3) . .
O11 Mo1 O3 89.9(3) . .
O17 Mo1 O4 158.9(4) . .
O6 Mo1 O4 66.5(4) . .
O10 Mo1 O4 96.2(5) . .
O19 Mo1 O4 88.1(3) . .
O11 Mo1 O4 63.3(3) . .
O3 Mo1 O4 42.3(3) . .
O17 Mo1 V1 102.1(2) . .
O6 Mo1 V1 126.1(2) . .
O10 Mo1 V1 124.7(3) . .
O19 Mo1 V1 37.70(18) . .
O11 Mo1 V1 37.57(17) . .
O3 Mo1 V1 74.3(2) . .
O4 Mo1 V1 73.8(2) . .
O14 Mo2 O9 102.5(5) . .
O14 Mo2 O7 103.0(4) . .
O9 Mo2 O7 97.0(4) . .
O14 Mo2 O19 99.9(3) . .
O9 Mo2 O19 89.8(3) . .
O7 Mo2 O19 154.0(4) . .
O14 Mo2 O12 98.9(3) . .
O9 Mo2 O12 155.7(4) . .
O7 Mo2 O12 89.1(3) . .
O19 Mo2 O12 75.3(3) . .
O14 Mo2 O3 157.5(4) . .
O9 Mo2 O3 65.8(4) . .
O7 Mo2 O3 97.6(4) . .
O19 Mo2 O3 62.4(3) . .
O12 Mo2 O3 90.1(3) . .
O14 Mo2 O2 157.2(4) . .
O9 Mo2 O2 98.2(5) . .
O7 Mo2 O2 64.6(4) . .
O19 Mo2 O2 89.6(3) . .
O12 Mo2 O2 63.3(3) . .
O3 Mo2 O2 43.6(3) . .
O14 Mo2 V1 100.4(2) . .
O9 Mo2 V1 125.6(2) . .
O7 Mo2 V1 124.5(2) . .
O19 Mo2 V1 37.67(19) . .
O12 Mo2 V1 37.63(19) . .
O3 Mo2 V1 74.4(2) . .
O2 Mo2 V1 74.6(2) . .
O15 Mo3 O5 102.5(5) . .
O15 Mo3 O8 103.1(5) . .
O5 Mo3 O8 95.5(4) . .
O15 Mo3 O12 100.0(4) . .
O5 Mo3 O12 89.9(3) . .
O8 Mo3 O12 154.5(4) . .
O15 Mo3 O18 100.7(3) . .
O5 Mo3 O18 154.3(4) . .
O8 Mo3 O18 89.9(3) . .
O12 Mo3 O18 75.2(3) . .
O15 Mo3 O2 158.5(4) . .
O5 Mo3 O2 65.1(4) . .
O8 Mo3 O2 95.8(4) . .
O12 Mo3 O2 64.0(3) . .
O18 Mo3 O2 89.4(3) . .
O15 Mo3 O1 158.1(4) . .
O5 Mo3 O1 97.7(4) . .
O8 Mo3 O1 66.2(4) . .
O12 Mo3 O1 88.4(3) . .
O18 Mo3 O1 61.7(3) . .
O2 Mo3 O1 42.0(3) . .
O15 Mo3 V1 101.5(3) . .
O5 Mo3 V1 125.3(3) . .
O8 Mo3 V1 125.3(2) . .
O12 Mo3 V1 37.67(19) . .
O18 Mo3 V1 37.61(18) . .
O2 Mo3 V1 75.0(2) . .
O1 Mo3 V1 73.0(2) . .
O16 Mo4 O22 104.2(4) . .
O16 Mo4 O23 103.5(4) . .
O22 Mo4 O23 96.5(4) . .
O16 Mo4 O11 98.5(3) . .
O22 Mo4 O11 90.5(3) . .
O23 Mo4 O11 154.5(3) . .
O16 Mo4 O18 98.4(3) . .
O22 Mo4 O18 154.7(3) . .
O23 Mo4 O18 89.1(3) . .
O11 Mo4 O18 74.9(2) . .
O16 Mo4 O1 157.4(4) . .
O22 Mo4 O1 97.1(4) . .
O23 Mo4 O1 66.3(4) . .
O11 Mo4 O1 88.6(3) . .
O18 Mo4 O1 62.6(3) . .
O16 Mo4 O4 159.2(4) . .
O22 Mo4 O4 66.5(4) . .
O23 Mo4 O4 96.3(4) . .
O11 Mo4 O4 64.2(3) . .
O18 Mo4 O4 88.4(3) . .
O1 Mo4 O4 40.6(3) . .
O16 Mo4 V1 99.3(2) . .
O22 Mo4 V1 125.7(2) . .
O23 Mo4 V1 124.4(2) . .
O11 Mo4 V1 37.53(17) . .
O18 Mo4 V1 37.43(19) . .
O1 Mo4 V1 73.4(2) . .
O4 Mo4 V1 74.3(2) . .
O21 Mo5 O10 103.0(4) . .
O21 Mo5 O23 101.6(4) . 7
O10 Mo5 O23 155.4(5) . 7
O21 Mo5 O8 101.4(4) . 7
O10 Mo5 O8 88.7(4) . 7
O23 Mo5 O8 86.6(3) 7 7
O21 Mo5 O9 102.4(5) . .
O10 Mo5 O9 85.7(3) . .
O23 Mo5 O9 88.9(4) 7 .
O8 Mo5 O9 156.2(5) 7 .
O21 Mo5 O3 159.7(4) . .
O10 Mo5 O3 62.9(4) . .
O23 Mo5 O3 93.2(4) 7 .
O8 Mo5 O3 93.2(4) 7 .
O9 Mo5 O3 63.7(4) . .
O21 Mo5 O1 158.4(4) . 7
O10 Mo5 O1 93.1(5) . 7
O23 Mo5 O1 63.2(4) 7 7
O8 Mo5 O1 64.2(3) 7 7
O9 Mo5 O1 93.0(5) . 7
O3 Mo5 O1 41.9(3) . 7
O20 Mo6 O7 102.6(5) . .
O20 Mo6 O6 102.8(4) . 7
O7 Mo6 O6 154.7(4) . 7
O20 Mo6 O22 102.8(4) . 7
O7 Mo6 O22 88.4(4) . 7
O6 Mo6 O22 86.4(3) 7 7
O20 Mo6 O5 102.0(4) . .
O7 Mo6 O5 86.0(3) . .
O6 Mo6 O5 88.3(4) 7 .
O22 Mo6 O5 155.2(4) 7 .
O20 Mo6 O2 159.9(4) . .
O7 Mo6 O2 64.1(4) . .
O6 Mo6 O2 91.3(4) 7 .
O22 Mo6 O2 92.2(4) 7 .
O5 Mo6 O2 63.7(4) . .
O20 Mo6 O4 160.4(4) . 7
O7 Mo6 O4 91.2(4) . 7
O6 Mo6 O4 64.4(3) 7 7
O22 Mo6 O4 63.2(3) 7 7
O5 Mo6 O4 92.7(4) . 7
O2 Mo6 O4 39.7(3) . 7
O13 V1 O18 114.7(4) . .
O13 V1 O12 113.7(3) . .
O18 V1 O12 79.9(3) . .
O13 V1 O11 115.3(3) . .
O18 V1 O11 79.9(3) . .
O12 V1 O11 131.1(3) . .
O13 V1 O19 115.7(4) . .
O18 V1 O19 129.6(4) . .
O12 V1 O19 79.9(3) . .
O11 V1 O19 79.5(3) . .
O13 V1 Mo3 120.6(3) . .
O18 V1 Mo3 40.0(2) . .
O12 V1 Mo3 39.9(2) . .
O11 V1 Mo3 109.6(2) . .
O19 V1 Mo3 108.9(2) . .
O13 V1 Mo2 121.4(2) . .
O18 V1 Mo2 109.1(2) . .
O12 V1 Mo2 40.5(2) . .
O11 V1 Mo2 108.9(2) . .
O19 V1 Mo2 39.5(2) . .
Mo3 V1 Mo2 74.34(4) . .
O13 V1 Mo1 122.3(3) . .
O18 V1 Mo1 108.9(2) . .
O12 V1 Mo1 109.5(2) . .
O11 V1 Mo1 39.83(19) . .
O19 V1 Mo1 39.8(2) . .
Mo3 V1 Mo1 117.16(5) . .
Mo2 V1 Mo1 73.85(5) . .
O13 V1 Mo4 122.0(2) . .
O18 V1 Mo4 40.2(2) . .
O12 V1 Mo4 109.5(2) . .
O11 V1 Mo4 39.82(18) . .
O19 V1 Mo4 108.3(2) . .
Mo3 V1 Mo4 74.54(4) . .
Mo2 V1 Mo4 116.59(5) . .
Mo1 V1 Mo4 73.66(4) . .
O4 P1 O4 180.0(10) 7 .
O4 P1 O1 68.5(5) 7 7
O4 P1 O1 111.5(5) . 7
O4 P1 O1 111.5(5) 7 .
O4 P1 O1 68.5(5) . .
O1 P1 O1 180.0(15) 7 .
O4 P1 O2 111.4(5) 7 7
O4 P1 O2 68.6(5) . 7
O1 P1 O2 70.9(6) 7 7
O1 P1 O2 109.1(6) . 7
O4 P1 O2 68.6(5) 7 .
O4 P1 O2 111.4(5) . .
O1 P1 O2 109.1(6) 7 .
O1 P1 O2 70.9(6) . .
O2 P1 O2 180.0(11) 7 .
O4 P1 O3 71.8(5) 7 7
O4 P1 O3 108.2(5) . 7
O1 P1 O3 109.2(5) 7 7
O1 P1 O3 70.8(5) . 7
O2 P1 O3 72.8(5) 7 7
O2 P1 O3 107.2(5) . 7
O4 P1 O3 108.2(5) 7 .
O4 P1 O3 71.8(5) . .
O1 P1 O3 70.8(5) 7 .
O1 P1 O3 109.2(5) . .
O2 P1 O3 107.2(5) 7 .
O2 P1 O3 72.8(5) . .
O3 P1 O3 180.0(8) 7 .
P1 O1 O4 54.7(5) . .
P1 O1 O2 54.8(5) . .
O4 O1 O2 92.0(7) . .
P1 O1 O3 55.4(5) . 7
O4 O1 O3 90.2(7) . 7
O2 O1 O3 88.6(7) . 7
P1 O1 Mo4 124.9(6) . .
O4 O1 Mo4 70.3(5) . .
O2 O1 Mo4 137.7(6) . .
O3 O1 Mo4 127.9(6) 7 .
P1 O1 Mo3 123.2(6) . .
O4 O1 Mo3 136.5(7) . .
O2 O1 Mo3 68.5(5) . .
O3 O1 Mo3 126.0(6) 7 .
Mo4 O1 Mo3 97.8(4) . .
P1 O1 Mo5 123.1(6) . 7
O4 O1 Mo5 131.5(6) . 7
O2 O1 Mo5 127.9(6) . 7
O3 O1 Mo5 67.7(5) 7 7
Mo4 O1 Mo5 89.6(3) . 7
Mo3 O1 Mo5 88.4(3) . 7
P1 O2 O4 54.5(5) . 7
P1 O2 O1 54.4(5) . .
O4 O2 O1 91.6(7) 7 .
P1 O2 O3 54.2(5) . .
O4 O2 O3 88.4(7) 7 .
O1 O2 O3 88.3(7) . .
P1 O2 Mo3 123.9(6) . .
O4 O2 Mo3 131.6(6) 7 .
O1 O2 Mo3 69.6(5) . .
O3 O2 Mo3 132.7(6) . .
P1 O2 Mo6 126.7(6) . .
O4 O2 Mo6 72.2(5) 7 .
O1 O2 Mo6 135.0(6) . .
O3 O2 Mo6 131.2(6) . .
Mo3 O2 Mo6 90.1(3) . .
P1 O2 Mo2 120.9(6) . .
O4 O2 Mo2 126.8(6) 7 .
O1 O2 Mo2 131.1(6) . .
O3 O2 Mo2 66.8(5) . .
Mo3 O2 Mo2 96.5(4) . .
Mo6 O2 Mo2 89.5(3) . .
P1 O3 O1 53.8(5) . 7
P1 O3 O4 52.4(5) . .
O1 O3 O4 88.6(7) 7 .
P1 O3 O2 53.0(4) . .
O1 O3 O2 87.1(6) 7 .
O4 O3 O2 87.3(6) . .
P1 O3 Mo2 122.6(5) . .
O1 O3 Mo2 127.4(6) 7 .
O4 O3 Mo2 133.9(6) . .
O2 O3 Mo2 69.6(5) . .
P1 O3 Mo1 122.7(6) . .
O1 O3 Mo1 129.4(6) 7 .
O4 O3 Mo1 70.4(5) . .
O2 O3 Mo1 134.7(6) . .
Mo2 O3 Mo1 97.9(3) . .
P1 O3 Mo5 124.2(5) . .
O1 O3 Mo5 70.4(5) 7 .
O4 O3 Mo5 132.5(6) . .
O2 O3 Mo5 131.3(6) . .
Mo2 O3 Mo5 90.3(3) . .
Mo1 O3 Mo5 90.4(3) . .
P1 O4 O1 56.8(5) . .
P1 O4 O2 56.9(5) . 7
O1 O4 O2 94.3(7) . 7
P1 O4 O3 55.8(5) . .
O1 O4 O3 92.3(7) . .
O2 O4 O3 90.9(7) 7 .
P1 O4 Mo4 125.8(5) . .
O1 O4 Mo4 69.1(5) . .
O2 O4 Mo4 129.7(6) 7 .
O3 O4 Mo4 135.0(6) . .
P1 O4 Mo1 123.0(5) . .
O1 O4 Mo1 133.7(6) . .
O2 O4 Mo1 125.5(6) 7 .
O3 O4 Mo1 67.2(4) . .
Mo4 O4 Mo1 95.9(4) . .
P1 O4 Mo6 125.0(5) . 7
O1 O4 Mo6 132.9(6) . 7
O2 O4 Mo6 68.1(5) 7 7
O3 O4 Mo6 129.4(6) . 7
Mo4 O4 Mo6 88.8(3) . 7
Mo1 O4 Mo6 87.9(3) . 7
Mo3 O5 Mo6 141.0(6) . .
Mo1 O6 Mo6 141.1(5) . 7
Mo2 O7 Mo6 141.8(6) . .
Mo3 O8 Mo5 141.1(5) . 7
Mo2 O9 Mo5 140.1(6) . .
Mo1 O10 Mo5 142.2(7) . .
V1 O11 Mo1 102.6(3) . .
V1 O11 Mo4 102.6(3) . .
Mo1 O11 Mo4 131.9(3) . .
V1 O12 Mo3 102.4(3) . .
V1 O12 Mo2 101.9(3) . .
Mo3 O12 Mo2 132.4(4) . .
V1 O18 Mo3 102.3(3) . .
V1 O18 Mo4 102.4(3) . .
Mo3 O18 Mo4 133.3(4) . .
V1 O19 Mo2 102.8(3) . .
V1 O19 Mo1 102.5(3) . .
Mo2 O19 Mo1 133.4(4) . .
Mo4 O22 Mo6 141.4(5) . 7
Mo4 O23 Mo5 140.9(5) . 7
C6 N1 C7 121.6(8) . .
C10 N2 C1 118.0(7) . .
C10 N2 Cd1 119.4(6) . .
C1 N2 Cd1 121.9(6) . .
C22 N3 C11 119.0(10) . .
C22 N3 Cd1 112.4(6) . .
C11 N3 Cd1 127.8(7) . .
C20 N4 C21 118.5(8) . .
C20 N4 Cd1 124.7(7) . .
C21 N4 Cd1 115.2(6) . .
N2 C1 C2 120.6(8) . .
N2 C1 H1A 119.7 . .
C2 C1 H1A 119.7 . .
C3 C2 C1 120.9(9) . .
C3 C2 H2A 119.6 . .
C1 C2 H2A 119.6 . .
C2 C3 C9 117.4(8) . .
C2 C3 C4 122.0(8) . .
C9 C3 C4 120.5(8) . .
C5 C4 C8 118.3(8) . .
C5 C4 C3 121.9(8) . .
C8 C4 C3 119.7(8) . .
C6 C5 C4 119.5(9) . .
C6 C5 H5A 120.2 . .
C4 C5 H5A 120.2 . .
N1 C6 C5 121.2(9) . .
N1 C6 H6A 119.4 . .
C5 C6 H6A 119.4 . .
N1 C7 C8 119.9(9) . .
N1 C7 H7A 120.0 . .
C8 C7 H7A 120.0 . .
C7 C8 C4 119.5(9) . .
C7 C8 H8A 120.3 . .
C4 C8 H8A 120.3 . .
C10 C9 C3 119.1(9) . .
C10 C9 H9A 120.5 . .
C3 C9 H9A 120.5 . .
N2 C10 C9 123.9(9) . .
N2 C10 H10A 118.0 . .
C9 C10 H10A 118.0 . .
N3 C11 C12 122.4(10) . .
N3 C11 H11A 118.8 . .
C12 C11 H11A 118.8 . .
C13 C12 C11 120.3(11) . .
C13 C12 H12A 119.8 . .
C11 C12 H12A 119.8 . .
C12 C13 C14 120.0(12) . .
C12 C13 H13A 120.0 . .
C14 C13 H13A 120.0 . .
C13 C14 C22 117.0(10) . .
C13 C14 C15 125.0(11) . .
C22 C14 C15 118.0(10) . .
C16 C15 C14 122.8(10) . .
C16 C15 H15A 118.6 . .
C14 C15 H15A 118.6 . .
C15 C16 C17 120.0(9) . .
C15 C16 H16A 120.0 . .
C17 C16 H16A 120.0 . .
C18 C17 C21 117.5(10) . .
C18 C17 C16 122.0(9) . .
C21 C17 C16 120.4(9) . .
C19 C18 C17 118.9(9) . .
C19 C18 H18A 120.5 . .
C17 C18 H18A 120.5 . .
C20 C19 C18 120.2(10) . .
C20 C19 H19A 119.9 . .
C18 C19 H19A 119.9 . .
N4 C20 C19 121.9(10) . .
N4 C20 H20A 119.1 . .
C19 C20 H20A 119.1 . .
N4 C21 C17 122.9(9) . .
N4 C21 C22 117.3(8) . .
C17 C21 C22 119.7(9) . .
N3 C22 C14 121.2(9) . .
N3 C22 C21 119.9(8) . .
C14 C22 C21 118.9(8) . .
O25 C23 O24 126.4(8) . 2
O25 C23 C23 119.0(11) . 2
O24 C23 C23 114.5(10) 2 2

loop_
_geom_bond_atom_site_label_1
_geom_bond_atom_site_label_2
_geom_bond_distance
_geom_bond_site_symmetry_2
Cd1 N2 2.247(7) .
Cd1 N4 2.307(8) .
Cd1 OW2 2.319(8) .
Cd1 O25 2.352(7) .
Cd1 N3 2.376(9) .
Cd1 O24 2.383(6) .
O25 C23 1.218(11) .
O24 C23 1.268(11) 2
Mo1 O17 1.655(6) .
Mo1 O6 1.819(8) .
Mo1 O10 1.828(8) .
Mo1 O19 2.036(7) .
Mo1 O11 2.039(6) .
Mo1 O3 2.477(10) .
Mo1 O4 2.531(10) .
Mo1 V1 3.1066(19) .
Mo2 O14 1.655(6) .
Mo2 O9 1.816(9) .
Mo2 O7 1.829(8) .
Mo2 O19 2.027(7) .
Mo2 O12 2.060(7) .
Mo2 O3 2.473(10) .
Mo2 O2 2.521(11) .
Mo2 V1 3.1050(16) .
Mo3 O15 1.650(7) .
Mo3 O5 1.815(8) .
Mo3 O8 1.817(7) .
Mo3 O12 2.036(7) .
Mo3 O18 2.039(7) .
Mo3 O2 2.500(11) .
Mo3 O1 2.518(10) .
Mo3 V1 3.0965(17) .
Mo4 O16 1.655(6) .
Mo4 O22 1.811(7) .
Mo4 O23 1.824(7) .
Mo4 O11 2.040(6) .
Mo4 O18 2.053(7) .
Mo4 O1 2.467(10) .
Mo4 O4 2.486(10) .
Mo4 V1 3.1086(16) .
Mo5 O21 1.639(6) .
Mo5 O10 1.908(8) .
Mo5 O23 1.928(7) 7
Mo5 O8 1.929(8) 7
Mo5 O9 1.939(8) .
Mo5 O3 2.505(10) .
Mo5 O1 2.550(11) 7
Mo6 O20 1.636(7) .
Mo6 O7 1.914(7) .
Mo6 O6 1.933(7) 7
Mo6 O22 1.936(7) 7
Mo6 O5 1.940(8) .
Mo6 O2 2.504(11) .
Mo6 O4 2.569(10) 7
V1 O13 1.609(6) .
V1 O18 1.935(7) .
V1 O12 1.938(7) .
V1 O11 1.941(6) .
V1 O19 1.946(7) .
P1 O4 1.508(11) 7
P1 O4 1.508(11) .
P1 O1 1.545(10) 7
P1 O1 1.545(10) .
P1 O2 1.553(11) 7
P1 O2 1.553(11) .
P1 O3 1.575(10) 7
P1 O3 1.575(10) .
O1 O4 1.718(14) .
O1 O2 1.796(15) .
O1 O3 1.807(14) 7
O1 Mo5 2.550(11) 7
O2 O4 1.725(15) 7
O2 O3 1.856(15) .
O3 O1 1.807(14) 7
O3 O4 1.808(15) .
O4 O2 1.725(15) 7
O4 Mo6 2.569(10) 7
O6 Mo6 1.933(7) 7
O8 Mo5 1.929(8) 7
O22 Mo6 1.936(7) 7
O23 Mo5 1.928(7) 7
N1 C6 1.342(12) .
N1 C7 1.353(13) .
N2 C10 1.319(12) .
N2 C1 1.357(12) .
N3 C22 1.344(12) .
N3 C11 1.346(13) .
N4 C20 1.331(13) .
N4 C21 1.365(12) .
C1 C2 1.389(12) .
C1 H1A 0.9300 .
C2 C3 1.370(12) .
C2 H2A 0.9300 .
C3 C9 1.386(13) .
C3 C4 1.473(12) .
C4 C5 1.399(12) .
C4 C8 1.418(13) .
C5 C6 1.366(12) .
C5 H5A 0.9300 .
C6 H6A 0.9300 .
C7 C8 1.378(13) .
C7 H7A 0.9300 .
C8 H8A 0.9300 .
C9 C10 1.372(13) .
C9 H9A 0.9300 .
C10 H10A 0.9300 .
C11 C12 1.374(16) .
C11 H11A 0.9300 .
C12 C13 1.340(17) .
C12 H12A 0.9300 .
C13 C14 1.408(16) .
C13 H13A 0.9300 .
C14 C22 1.434(14) .
C14 C15 1.435(15) .
C15 C16 1.339(16) .
C15 H15A 0.9300 .
C16 C17 1.425(15) .
C16 H16A 0.9300 .
C17 C18 1.395(15) .
C17 C21 1.400(12) .
C18 C19 1.388(16) .
C18 H18A 0.9300 .
C19 C20 1.386(15) .
C19 H19A 0.9300 .
C20 H20A 0.9300 .
C21 C22 1.439(13) .
C23 O24 1.268(11) 2
C23 C23 1.574(16) 2
